data_4304068
loop_
_publ_author_name
'Lucie Norel'
'Fabrice Pointillart'
'Cyrille Train'
'Lise-Marie Chamoreau'
'Kamal Boubekeur'
'Yves Journaux'
'Aaron Brieger'
'David J. R. Brook'

_publ_contact_author
;
Cyrille Train 
;
_publ_contact_author_email train@ccr.jussieu.fr
_publ_contact_author_fax '00 33 1 44 27 38 41'
_publ_contact_author_phone '00 33 1 44 27 30 59'
_publ_section_title
;
Imidazole-Substituted Oxoverdazyl Radical As a Mediator of Intramolecular
and Intermolecular Exchange Interaction
;
_journal_name_full 'Inorganic Chemistry'
_journal_page_first 2396
_journal_page_last 2403
_journal_paper_doi 10.1021/ic701400b
_journal_volume 47
_journal_year 2008
_chemical_formula_moiety 'C7 H9 N6 O1, 4(H2 O)'
_chemical_formula_sum 'C7 H17 N6 O5'
_chemical_formula_weight 265.27
_chemical_name_systematic
;
 ?
;
_space_group_IT_number 19
_symmetry_cell_setting orthorhombic
_symmetry_Int_Tables_number 19
_symmetry_space_group_name_Hall 'P 2ac 2ab'
_symmetry_space_group_name_H-M 'P 21 21 21'
_atom_sites_solution_hydrogens geom
_atom_sites_solution_primary direct
_atom_sites_solution_secondary difmap
_audit_creation_method SHELXL-97
_cell_angle_alpha 90.00
_cell_angle_beta 90.00
_cell_angle_gamma 90.00
_cell_formula_units_Z 4
_cell_length_a 6.6408(7)
_cell_length_b 10.4782(9)
_cell_length_c 18.6166(18)
_cell_measurement_reflns_used 81
_cell_measurement_temperature 250(2)
_cell_measurement_theta_max 19.3
_cell_measurement_theta_min 3.8
_cell_volume 1295.4(2)
_computing_cell_refinement 'Dirax/lsq (Duisenberg & Schreurs, 1989-2000)'
_computing_data_collection 'Collect (Nonius BV, 1997-2000)'
_computing_data_reduction 'EvalCCD (Duisenberg & Schreurs 1990-2000)'
_computing_molecular_graphics 'DIAMOND (Brandenburg, 1999)'
_computing_publication_material 'WinGX publication routines (Farrugia, 1999)'
_computing_structure_refinement 'SHELXL-97 (Sheldrick, 1997)'
_computing_structure_solution 'SIR-97 (Giacovazzo, 1997)'
_diffrn_ambient_temperature 250(2)
_diffrn_detector_area_resol_mean 9
_diffrn_measured_fraction_theta_full 0.992
_diffrn_measured_fraction_theta_max 0.992
_diffrn_measurement_device_type KappaCCD
_diffrn_measurement_method 'CCD rotation images, thick slices'
_diffrn_radiation_monochromator graphite
_diffrn_radiation_source 'fine-focus sealed tube'
_diffrn_radiation_type MoK\a
_diffrn_radiation_wavelength 0.71073
_diffrn_reflns_av_R_equivalents 0.0545
_diffrn_reflns_av_sigmaI/netI 0.0760
_diffrn_reflns_limit_h_max 9
_diffrn_reflns_limit_h_min -5
_diffrn_reflns_limit_k_max 14
_diffrn_reflns_limit_k_min -11
_diffrn_reflns_limit_l_max 25
_diffrn_reflns_limit_l_min -26
_diffrn_reflns_number 7571
_diffrn_reflns_theta_full 30.00
_diffrn_reflns_theta_max 30.00
_diffrn_reflns_theta_min 3.26
_diffrn_standards_decay_% 0
_diffrn_standards_number 0
_exptl_absorpt_coefficient_mu 0.115
_exptl_absorpt_correction_T_max 0.989
_exptl_absorpt_correction_T_min 0.784
_exptl_absorpt_correction_type multi-scan
_exptl_absorpt_process_details
; 
R.H. Blessing, Acta Cryst. (1995), A51, 33-38
;
_exptl_crystal_colour red
_exptl_crystal_density_diffrn 1.360
_exptl_crystal_density_meas ?
_exptl_crystal_density_method .
_exptl_crystal_description parallelepipped
_exptl_crystal_F_000 564
_exptl_crystal_size_max 0.14
_exptl_crystal_size_mid 0.10
_exptl_crystal_size_min 0.08
_refine_diff_density_max 0.201
_refine_diff_density_min -0.211
_refine_diff_density_rms 0.052
_refine_ls_abs_structure_details 'Flack H D (1983), Acta Cryst. A39, 876-881'
_refine_ls_extinction_method none
_refine_ls_goodness_of_fit_ref 1.024
_refine_ls_hydrogen_treatment mixed
_refine_ls_matrix_type full
_refine_ls_number_parameters 174
_refine_ls_number_reflns 2168
_refine_ls_number_restraints 10
_refine_ls_restrained_S_all 1.034
_refine_ls_R_factor_all 0.1276
_refine_ls_R_factor_gt 0.0565
_refine_ls_shift/su_max 0.000
_refine_ls_shift/su_mean 0.000
_refine_ls_structure_factor_coef Fsqd
_refine_ls_weighting_details 'calc w=1/[\s^2^(Fo^2^)+(0.0660P)^2^+0.2702P] where P=(Fo^2^+2Fc^2^)/3'
_refine_ls_weighting_scheme calc
_refine_ls_wR_factor_gt 0.1260
_refine_ls_wR_factor_ref 0.1472
_reflns_number_gt 1177
_reflns_number_total 2168
_reflns_threshold_expression >2sigma(I)
_cod_data_source_file ic701400b-file005.cif
_cod_data_source_block am18b
_cod_database_code 4304068

loop_
_symmetry_equiv_pos_as_xyz
'x, y, z'
'-x+1/2, -y, z+1/2'
'x+1/2, -y+1/2, -z'
'-x, y+1/2, -z+1/2'

loop_
_atom_site_label
_atom_site_type_symbol
_atom_site_fract_x
_atom_site_fract_y
_atom_site_fract_z
_atom_site_U_iso_or_equiv
_atom_site_adp_type
_atom_site_occupancy
_atom_site_symmetry_multiplicity
_atom_site_calc_flag
_atom_site_refinement_flags
_atom_site_disorder_assembly
_atom_site_disorder_group
O1 O 0.9439(4) 0.6548(2) 0.55068(13) 0.0396(7) Uani 1 1 d . . .
N1 N 0.9252(5) 0.3168(3) 0.55999(16) 0.0324(7) Uani 1 1 d . . .
N2 N 0.9254(5) 0.4423(3) 0.57939(14) 0.0311(7) Uani 1 1 d . . .
N3 N 0.9570(5) 0.5059(3) 0.46147(15) 0.0340(8) Uani 1 1 d . . .
N4 N 0.9550(5) 0.3830(3) 0.43793(15) 0.0324(7) Uani 1 1 d . . .
N5 N 0.9124(5) 0.1240(3) 0.39974(16) 0.0341(8) Uani 1 1 d . . .
H5A H 0.8848 0.1640 0.3624 0.041 Uiso 1 1 d R . .
N6 N 0.9584(5) 0.0635(3) 0.51123(16) 0.0354(7) Uani 1 1 d . . .
C1 C 0.9419(6) 0.5417(3) 0.53167(19) 0.0312(8) Uani 1 1 d . . .
C2 C 0.9395(6) 0.2965(3) 0.49020(18) 0.0282(8) Uani 1 1 d . . .
C3 C 0.9370(5) 0.1629(3) 0.46745(18) 0.0291(8) Uani 1 1 d . . .
C4 C 0.9465(7) -0.0410(3) 0.4682(2) 0.0379(9) Uani 1 1 d . . .
H4 H 0.9571 -0.1249 0.4841 0.045 Uiso 1 1 calc R . .
C5 C 0.9172(6) -0.0060(4) 0.3994(2) 0.0379(9) Uani 1 1 d . . .
H5 H 0.9032 -0.0594 0.3598 0.045 Uiso 1 1 calc R . .
C6 C 0.9094(7) 0.4668(4) 0.65629(18) 0.0408(10) Uani 1 1 d . . .
H6A H 0.8930 0.3875 0.6814 0.061 Uiso 1 1 calc R . .
H6B H 0.7951 0.5206 0.6653 0.061 Uiso 1 1 calc R . .
H6C H 1.0295 0.5086 0.6728 0.061 Uiso 1 1 calc R . .
C7 C 0.9826(8) 0.6034(4) 0.4062(2) 0.0546(13) Uani 1 1 d . . .
H7A H 1.1101 0.6451 0.4126 0.082 Uiso 1 1 calc R . .
H7B H 0.8762 0.6651 0.4100 0.082 Uiso 1 1 calc R . .
H7C H 0.9783 0.5642 0.3596 0.082 Uiso 1 1 calc R . .
O2 O 1.0021(5) 0.0573(2) 0.66065(13) 0.0462(8) Uani 1 1 d D . .
H21 H 0.9732(5) 0.0656(2) 0.6076(6) 0.069 Uiso 1 1 d RD . .
H22 H 0.9557(7) -0.0223(8) 0.67222(17) 0.069 Uiso 1 1 d RD . .
O3 O 1.2057(5) 0.3309(3) 0.25281(15) 0.0600(9) Uani 1 1 d D . .
H31 H 1.073(2) 0.3182(4) 0.25662(16) 0.090 Uiso 1 1 d RD . .
H32 H 1.2872(13) 0.3583(5) 0.2875(6) 0.090 Uiso 1 1 d RD . .
O4 O 0.7947(5) 0.2810(3) 0.28044(15) 0.0479(8) Uani 1 1 d D . .
H42 H 0.7273(12) 0.3369(9) 0.3029(4) 0.072 Uiso 1 1 d RD . .
H41 H 0.7592(7) 0.2314(8) 0.2429(6) 0.072 Uiso 1 1 d RD . .
O5 O 0.4950(5) 0.7062(2) 0.32205(14) 0.0486(8) Uani 1 1 d D . .
H51 H 0.472(8) 0.759(3) 0.3606(17) 0.073 Uiso 1 1 d D . .
H52 H 0.582(6) 0.639(3) 0.324(2) 0.073 Uiso 1 1 d D . .

loop_
_atom_site_aniso_label
_atom_site_aniso_U_11
_atom_site_aniso_U_22
_atom_site_aniso_U_33
_atom_site_aniso_U_23
_atom_site_aniso_U_13
_atom_site_aniso_U_12
O1 0.0541(18) 0.0215(12) 0.0433(14) -0.0019(11) -0.0079(14) -0.0021(13)
N1 0.0389(18) 0.0211(14) 0.0372(16) -0.0028(13) -0.0012(15) 0.0014(14)
N2 0.0400(18) 0.0245(14) 0.0287(16) 0.0005(13) -0.0014(14) -0.0028(15)
N3 0.046(2) 0.0272(15) 0.0292(15) 0.0046(13) -0.0050(16) -0.0008(16)
N4 0.0393(19) 0.0269(14) 0.0309(15) -0.0022(13) -0.0005(15) 0.0015(14)
N5 0.037(2) 0.0349(16) 0.0304(16) -0.0029(13) -0.0068(15) 0.0037(15)
N6 0.0411(19) 0.0245(14) 0.0407(18) -0.0033(14) -0.0010(16) -0.0015(16)
C1 0.029(2) 0.0274(18) 0.0375(19) 0.0013(16) -0.0072(17) 0.0044(16)
C2 0.0252(19) 0.0277(18) 0.0316(19) -0.0024(16) -0.0035(16) -0.0005(16)
C3 0.0235(19) 0.0308(18) 0.0331(19) -0.0018(16) -0.0009(17) 0.0056(17)
C4 0.044(2) 0.0209(17) 0.048(2) -0.0041(17) 0.000(2) 0.0041(17)
C5 0.039(2) 0.0298(19) 0.045(2) -0.0134(17) -0.002(2) -0.0028(18)
C6 0.054(3) 0.035(2) 0.033(2) -0.0066(17) -0.0031(19) -0.0029(19)
C7 0.083(4) 0.032(2) 0.049(2) 0.010(2) -0.006(3) -0.005(2)
O2 0.066(2) 0.0364(14) 0.0366(14) 0.0016(11) -0.0034(13) -0.0055(14)
O3 0.0465(18) 0.082(2) 0.0521(18) 0.0035(17) 0.0030(15) -0.0057(17)
O4 0.0565(19) 0.0447(15) 0.0426(16) -0.0060(14) -0.0028(15) 0.0029(14)
O5 0.071(2) 0.0356(15) 0.0396(15) -0.0052(13) -0.0053(15) 0.0100(15)

loop_
_atom_type_symbol
_atom_type_description
_atom_type_scat_dispersion_real
_atom_type_scat_dispersion_imag
_atom_type_scat_source
C C 0.0033 0.0000 'International Tables Vol C Tables 4.2.6.8 and 6.1.1.4'
H H 0.0000 0.0000 'International Tables Vol C Tables 4.2.6.8 and 6.1.1.4'
N N 0.0061 0.0000 'International Tables Vol C Tables 4.2.6.8 and 6.1.1.4'
O O 0.0106 0.0000 'International Tables Vol C Tables 4.2.6.8 and 6.1.1.4'

loop_
_geom_angle_atom_site_label_1
_geom_angle_atom_site_label_2
_geom_angle_atom_site_label_3
_geom_angle
_geom_angle_site_symmetry_1
_geom_angle_site_symmetry_3
_geom_angle_publ_flag
C2 N1 N2 114.6(3) . . ?
N1 N2 C1 124.1(3) . . ?
N1 N2 C6 115.4(3) . . ?
C1 N2 C6 120.5(3) . . ?
N4 N3 C1 124.7(3) . . ?
N4 N3 C7 115.9(3) . . ?
C1 N3 C7 119.4(3) . . ?
C2 N4 N3 114.1(3) . . ?
C3 N5 C5 107.9(3) . . ?
C3 N5 H5A 131.5 . . ?
C5 N5 H5A 120.3 . . ?
C3 N6 C4 105.3(3) . . ?
O1 C1 N3 122.5(3) . . ?
O1 C1 N2 122.8(3) . . ?
N3 C1 N2 114.6(3) . . ?
N1 C2 N4 127.9(3) . . ?
N1 C2 C3 116.0(3) . . ?
N4 C2 C3 116.1(3) . . ?
N6 C3 N5 110.6(3) . . ?
N6 C3 C2 124.8(3) . . ?
N5 C3 C2 124.6(3) . . ?
C5 C4 N6 110.4(3) . . ?
C5 C4 H4 124.8 . . ?
N6 C4 H4 124.8 . . ?
C4 C5 N5 105.7(3) . . ?
C4 C5 H5 127.1 . . ?
N5 C5 H5 127.1 . . ?
N2 C6 H6A 109.5 . . ?
N2 C6 H6B 109.5 . . ?
H6A C6 H6B 109.5 . . ?
N2 C6 H6C 109.5 . . ?
H6A C6 H6C 109.5 . . ?
H6B C6 H6C 109.5 . . ?
N3 C7 H7A 109.5 . . ?
N3 C7 H7B 109.5 . . ?
H7A C7 H7B 109.5 . . ?
N3 C7 H7C 109.5 . . ?
H7A C7 H7C 109.5 . . ?
H7B C7 H7C 109.5 . . ?
H21 O2 H22 104.1 . . ?
H31 O3 H32 126.1 . . ?
H42 O4 H41 130.0 . . ?
H51 O5 H52 123(3) . . ?

loop_
_geom_bond_atom_site_label_1
_geom_bond_atom_site_label_2
_geom_bond_distance
_geom_bond_site_symmetry_2
_geom_bond_publ_flag
O1 C1 1.237(4) . ?
N1 C2 1.320(4) . ?
N1 N2 1.364(4) . ?
N2 C1 1.373(4) . ?
N2 C6 1.458(4) . ?
N3 N4 1.360(4) . ?
N3 C1 1.364(5) . ?
N3 C7 1.461(5) . ?
N4 C2 1.334(4) . ?
N5 C3 1.335(4) . ?
N5 C5 1.362(5) . ?
N5 H5A 0.8321 . ?
N6 C3 1.330(4) . ?
N6 C4 1.359(5) . ?
C2 C3 1.463(4) . ?
C4 C5 1.347(5) . ?
C4 H4 0.9300 . ?
C5 H5 0.9300 . ?
C6 H6A 0.9600 . ?
C6 H6B 0.9600 . ?
C6 H6C 0.9600 . ?
C7 H7A 0.9600 . ?
C7 H7B 0.9600 . ?
C7 H7C 0.9600 . ?
O2 H21 1.0107 . ?
O2 H22 0.9149 . ?
O3 H31 0.8964 . ?
O3 H32 0.8906 . ?
O4 H42 0.8472 . ?
O4 H41 0.9023 . ?
O5 H51 0.918(18) . ?
O5 H52 0.914(18) . ?
